data_4307982
loop_
_publ_author_name
'Sumito Ishizu'
'Hiroyasu Sugiyama'
'Brian K. Breedlove'
'Kazuko Matsumoto'

_publ_section_title
;
C-H Cleavage and Double Alkyl Additions to the Disulfido Ligand in
Dicyanido-Bridged Ru2S2 Complexes
;
_journal_name_full 'Inorganic Chemistry'
_journal_page_first 3726
_journal_page_last 3735
_journal_paper_doi 10.1021/ic062460k
_journal_volume 46
_journal_year 2007
_chemical_formula_sum 'C23 H44 Br2 F3 N2 O15 P4 Ru2 S3'
_chemical_formula_weight 1227.62
_chemical_name_systematic
;
?
;
_space_group_IT_number 2
_symmetry_cell_setting triclinic
_symmetry_space_group_name_Hall '-P 1'
_symmetry_space_group_name_H-M 'P -1'
_atom_sites_solution_hydrogens geom
_atom_sites_solution_primary direct
_atom_sites_solution_secondary difmap
_audit_creation_method SHELXL-97
_cell_angle_alpha 82.017(2)
_cell_angle_beta 78.268(2)
_cell_angle_gamma 89.181(2)
_cell_formula_units_Z 2
_cell_length_a 12.2984(15)
_cell_length_b 13.0334(15)
_cell_length_c 13.5373(16)
_cell_measurement_reflns_used 'reflections from 45 data frames'
_cell_measurement_temperature 123(2)
_cell_volume 2103.8(4)
_computing_cell_refinement 'Bruker SMART'
_computing_data_collection 'Bruker SMART'
_computing_data_reduction 'Bruker SAINT'
_computing_molecular_graphics 'Bruker SHELXTL'
_computing_publication_material 'Bruker SHELXTL'
_computing_structure_refinement 'SHELXL-97 (Sheldrick, 1997)'
_computing_structure_solution 'SHELXS-97 (Sheldrick, 1990)'
_diffrn_ambient_temperature 123(2)
_diffrn_measured_fraction_theta_full 0.927
_diffrn_measured_fraction_theta_max 0.927
_diffrn_measurement_device_type 'CCD area detector'
_diffrn_measurement_method 'phi and omega scans'
_diffrn_radiation_monochromator graphite
_diffrn_radiation_source 'fine-focus sealed tube'
_diffrn_radiation_type MoK\a
_diffrn_radiation_wavelength 0.71073
_diffrn_reflns_av_R_equivalents 0.0243
_diffrn_reflns_av_sigmaI/netI 0.0492
_diffrn_reflns_limit_h_max 15
_diffrn_reflns_limit_h_min -14
_diffrn_reflns_limit_k_max 15
_diffrn_reflns_limit_k_min -16
_diffrn_reflns_limit_l_max 16
_diffrn_reflns_limit_l_min -17
_diffrn_reflns_number 13001
_diffrn_reflns_theta_full 27.50
_diffrn_reflns_theta_max 27.50
_diffrn_reflns_theta_min 1.55
_diffrn_standards_number '50 standard frames at start and end'
_exptl_absorpt_coefficient_mu 2.994
_exptl_absorpt_correction_type multi-scan
_exptl_absorpt_process_details 'Blessing,R., Acta Cryst. (1995) A51 33-38.'
_exptl_crystal_density_diffrn 1.938
_exptl_crystal_density_method 'not measured'
_exptl_crystal_F_000 1218
_refine_diff_density_max 2.041
_refine_diff_density_min -1.544
_refine_diff_density_rms 0.159
_refine_ls_extinction_method none
_refine_ls_goodness_of_fit_ref 1.024
_refine_ls_hydrogen_treatment mixed
_refine_ls_matrix_type full
_refine_ls_number_parameters 459
_refine_ls_number_reflns 8951
_refine_ls_number_restraints 0
_refine_ls_restrained_S_all 1.024
_refine_ls_R_factor_all 0.0588
_refine_ls_R_factor_gt 0.0437
_refine_ls_shift/su_max 0.198
_refine_ls_shift/su_mean 0.002
_refine_ls_structure_factor_coef Fsqd
_refine_ls_weighting_details 'calc w=1/[\s^2^(Fo^2^)+(0.0594P)^2^+7.9235P] where P=(Fo^2^+2Fc^2^)/3'
_refine_ls_weighting_scheme calc
_refine_ls_wR_factor_gt 0.1086
_refine_ls_wR_factor_ref 0.1199
_reflns_number_gt 7280
_reflns_number_total 8951
_reflns_threshold_expression >2sigma(I)
_cod_data_source_file ic062460ksi20070204_124206_04.cif
_cod_data_source_block complex5Br
_cod_depositor_comments
;
The following automatic conversions were performed:

'_symmetry_cell_setting' tag value 'tricinic' was replaced with
'triclinic' value as specified in the replacement file
'/home/robertas/cod-tools/perl-scripts/inputs/replacement_values.lst'.

Automatic conversion script
Id: cif_fix_values 3143 2015-03-26 13:38:13Z robertas 
;
_cod_database_code 4307982

loop_
_symmetry_equiv_pos_as_xyz
'x, y, z'
'-x, -y, -z'

loop_
_atom_site_label
_atom_site_type_symbol
_atom_site_fract_x
_atom_site_fract_y
_atom_site_fract_z
_atom_site_U_iso_or_equiv
_atom_site_adp_type
_atom_site_occupancy
_atom_site_symmetry_multiplicity
_atom_site_calc_flag
_atom_site_refinement_flags
_atom_site_disorder_assembly
_atom_site_disorder_group
Br1 Br 0.95168(4) -0.00729(4) 0.17317(4) 0.01769(11) Uani 1 1 d . . .
Br2 Br 0.68162(4) 0.04673(4) 0.28690(4) 0.01844(12) Uani 1 1 d . . .
Ru2 Ru 0.81165(3) -0.10574(3) 0.32999(3) 0.01469(10) Uani 1 1 d . . .
Ru1 Ru 0.85581(3) 0.16785(3) 0.21713(3) 0.01463(10) Uani 1 1 d . . .
S2 S 0.88019(10) -0.01110(10) 0.43622(9) 0.0188(2) Uani 1 1 d . . .
S1 S 0.89667(11) 0.13979(10) 0.37745(9) 0.0199(3) Uani 1 1 d . . .
P3 P 0.92791(11) -0.23192(11) 0.36144(10) 0.0202(3) Uani 1 1 d . . .
P2 P 0.76425(11) 0.31044(10) 0.25418(10) 0.0202(3) Uani 1 1 d . . .
P1 P 1.01288(11) 0.25772(11) 0.15553(10) 0.0224(3) Uani 1 1 d . . .
P4 P 0.68120(11) -0.17991(11) 0.45836(10) 0.0192(3) Uani 1 1 d . . .
O7 O 0.9253(3) -0.2627(3) 0.4800(3) 0.0253(8) Uani 1 1 d . . .
O12 O 0.5540(3) -0.1582(3) 0.4519(3) 0.0265(8) Uani 1 1 d . . .
O11 O 0.6901(3) -0.3017(3) 0.4762(3) 0.0270(8) Uani 1 1 d . . .
O8 O 1.0564(3) -0.2182(3) 0.3106(3) 0.0295(9) Uani 1 1 d . . .
O6 O 0.6318(3) 0.3039(3) 0.2840(3) 0.0281(9) Uani 1 1 d . . .
O10 O 0.6756(3) -0.1503(3) 0.5693(3) 0.0264(8) Uani 1 1 d . . .
O4 O 0.7874(4) 0.3596(3) 0.3485(3) 0.0361(10) Uani 1 1 d . . .
N1 N 0.8130(3) 0.1753(3) 0.0763(3) 0.0191(9) Uani 1 1 d . . .
O5 O 0.7891(3) 0.4013(3) 0.1609(3) 0.0338(10) Uani 1 1 d . . .
O9 O 0.9042(4) -0.3343(3) 0.3163(3) 0.0392(11) Uani 1 1 d . . .
N2 N 0.7527(4) -0.1799(3) 0.2253(3) 0.0194(9) Uani 1 1 d . . .
S3 S 0.38096(13) 0.60977(12) 0.24586(11) 0.0320(3) Uiso 1 1 d . . .
O1 O 1.0279(3) 0.3540(3) 0.2118(3) 0.0342(10) Uani 1 1 d . . .
O3 O 1.1278(3) 0.1986(3) 0.1512(3) 0.0327(9) Uani 1 1 d . . .
C17 C 0.7171(4) -0.0491(4) -0.0102(4) 0.0209(10) Uani 1 1 d . . .
H17 H 0.7753 -0.0462 0.0259 0.025 Uiso 1 1 calc R . .
C18 C 0.6973(4) 0.0363(4) -0.0771(4) 0.0194(10) Uani 1 1 d . . .
C22 C 0.6528(4) -0.1394(4) 0.0046(4) 0.0232(11) Uani 1 1 d . . .
C13 C 0.7915(4) 0.1601(4) 0.0017(4) 0.0209(10) Uani 1 1 d . . .
C19 C 0.6117(4) 0.0317(4) -0.1301(4) 0.0223(11) Uani 1 1 d . . .
H19 H 0.5975 0.0900 -0.1759 0.027 Uiso 1 1 calc R . .
C15 C 0.7675(4) 0.1343(4) -0.0935(4) 0.0218(11) Uani 1 1 d . . .
H15A H 0.8383 0.1250 -0.1412 0.026 Uiso 1 1 calc R . .
H15B H 0.7280 0.1925 -0.1250 0.026 Uiso 1 1 calc R . .
C14 C 0.7195(5) -0.2064(4) 0.1605(4) 0.0234(11) Uani 1 1 d . . .
C16 C 0.6758(5) -0.2338(5) 0.0756(4) 0.0301(13) Uani 1 1 d . . .
H16A H 0.6062 -0.2746 0.1022 0.036 Uiso 1 1 calc R . .
H16B H 0.7299 -0.2780 0.0368 0.036 Uiso 1 1 calc R . .
C21 C 0.5675(5) -0.1433(4) -0.0486(4) 0.0248(11) Uani 1 1 d . . .
H21 H 0.5229 -0.2042 -0.0389 0.030 Uiso 1 1 calc R . .
O2 O 1.0388(5) 0.3065(5) 0.0395(4) 0.0683(19) Uani 1 1 d . . .
F3 F 0.3781(4) 0.4613(3) 0.1334(3) 0.0531(10) Uiso 1 1 d . . .
F1 F 0.3052(4) 0.6023(4) 0.0793(4) 0.0598(12) Uiso 1 1 d . . .
O15 O 0.4738(4) 0.5608(4) 0.2811(4) 0.0480(12) Uiso 1 1 d . . .
O14 O 0.3934(4) 0.7197(4) 0.2165(4) 0.0431(11) Uiso 1 1 d . . .
F2 F 0.4831(4) 0.5910(4) 0.0600(4) 0.0628(12) Uiso 1 1 d . . .
O13 O 0.2732(4) 0.5741(4) 0.3038(4) 0.0491(12) Uiso 1 1 d . . .
C20 C 0.5479(4) -0.0572(4) -0.1164(4) 0.0246(11) Uani 1 1 d . . .
H20 H 0.4902 -0.0599 -0.1532 0.030 Uiso 1 1 calc R . .
C12 C 0.5077(5) -0.1881(5) 0.3712(5) 0.0334(13) Uani 1 1 d . . .
H12A H 0.5308 -0.1380 0.3096 0.050 Uiso 1 1 calc R . .
H12B H 0.4265 -0.1898 0.3911 0.050 Uiso 1 1 calc R . .
H12C H 0.5341 -0.2571 0.3576 0.050 Uiso 1 1 calc R . .
C6 C 0.5686(5) 0.2824(5) 0.2106(5) 0.0343(14) Uani 1 1 d . . .
H6A H 0.5564 0.3471 0.1681 0.051 Uiso 1 1 calc R . .
H6B H 0.4969 0.2511 0.2461 0.051 Uiso 1 1 calc R . .
H6C H 0.6096 0.2344 0.1674 0.051 Uiso 1 1 calc R . .
C8 C 1.1268(5) -0.1539(5) 0.3488(5) 0.0363(14) Uani 1 1 d . . .
H8A H 1.1218 -0.0818 0.3178 0.054 Uiso 1 1 calc R . .
H8B H 1.2038 -0.1768 0.3318 0.054 Uiso 1 1 calc R . .
H8C H 1.1032 -0.1588 0.4230 0.054 Uiso 1 1 calc R . .
C10 C 0.6307(5) -0.0519(5) 0.5927(5) 0.0333(13) Uani 1 1 d . . .
H10A H 0.6580 0.0020 0.5352 0.050 Uiso 1 1 calc R . .
H10B H 0.6541 -0.0350 0.6537 0.050 Uiso 1 1 calc R . .
H10C H 0.5494 -0.0556 0.6052 0.050 Uiso 1 1 calc R . .
C5 C 0.7349(6) 0.5000(5) 0.1651(6) 0.0467(18) Uani 1 1 d . . .
H5A H 0.6576 0.4891 0.2014 0.070 Uiso 1 1 calc R . .
H5B H 0.7368 0.5346 0.0957 0.070 Uiso 1 1 calc R . .
H5C H 0.7736 0.5434 0.2010 0.070 Uiso 1 1 calc R . .
C23 C 0.3868(5) 0.5641(5) 0.1249(5) 0.0373(14) Uiso 1 1 d . . .
C7 C 0.9796(6) -0.3504(5) 0.5226(5) 0.0384(15) Uani 1 1 d . . .
H7A H 0.9314 -0.4118 0.5330 0.058 Uiso 1 1 calc R . .
H7B H 0.9951 -0.3378 0.5881 0.058 Uiso 1 1 calc R . .
H7C H 1.0494 -0.3617 0.4760 0.058 Uiso 1 1 calc R . .
C9 C 0.9746(7) -0.4193(6) 0.2992(6) 0.055(2) Uani 1 1 d . . .
H9A H 1.0507 -0.4000 0.3013 0.082 Uiso 1 1 calc R . .
H9B H 0.9728 -0.4391 0.2323 0.082 Uiso 1 1 calc R . .
H9C H 0.9492 -0.4780 0.3522 0.082 Uiso 1 1 calc R . .
C11 C 0.6163(6) -0.3651(5) 0.5584(6) 0.0465(18) Uani 1 1 d . . .
H11A H 0.6523 -0.3803 0.6170 0.070 Uiso 1 1 calc R . .
H11B H 0.5994 -0.4302 0.5357 0.070 Uiso 1 1 calc R . .
H11C H 0.5473 -0.3278 0.5782 0.070 Uiso 1 1 calc R . .
C4 C 0.7172(8) 0.3879(18) 0.4281(10) 0.199(11) Uani 1 1 d . . .
H4A H 0.6642 0.4374 0.4042 0.299 Uiso 1 1 calc R . .
H4B H 0.7587 0.4205 0.4703 0.299 Uiso 1 1 calc R . .
H4C H 0.6768 0.3267 0.4685 0.299 Uiso 1 1 calc R . .
C3 C 1.1637(5) 0.1534(6) 0.2420(5) 0.0416(16) Uani 1 1 d . . .
H3A H 1.1587 0.2049 0.2890 0.062 Uiso 1 1 calc R . .
H3B H 1.2408 0.1310 0.2242 0.062 Uiso 1 1 calc R . .
H3C H 1.1161 0.0935 0.2748 0.062 Uiso 1 1 calc R . .
C1 C 1.1308(6) 0.4147(6) 0.1808(7) 0.055(2) Uani 1 1 d . . .
H1A H 1.1913 0.3708 0.1526 0.082 Uiso 1 1 calc R . .
H1B H 1.1483 0.4414 0.2400 0.082 Uiso 1 1 calc R . .
H1C H 1.1219 0.4728 0.1289 0.082 Uiso 1 1 calc R . .
C2 C 1.0134(13) 0.316(2) -0.0341(10) 0.311(19) Uani 1 1 d . . .
H2A H 1.0045 0.2474 -0.0540 0.467 Uiso 1 1 calc R . .
H2B H 1.0702 0.3559 -0.0856 0.467 Uiso 1 1 calc R . .
H2C H 0.9426 0.3522 -0.0284 0.467 Uiso 1 1 calc R . .

loop_
_atom_site_aniso_label
_atom_site_aniso_U_11
_atom_site_aniso_U_22
_atom_site_aniso_U_33
_atom_site_aniso_U_23
_atom_site_aniso_U_13
_atom_site_aniso_U_12
Br1 0.0188(2) 0.0162(2) 0.0177(2) -0.00285(18) -0.00272(17) 0.00242(18)
Br2 0.0157(2) 0.0169(3) 0.0229(2) -0.00027(19) -0.00612(18) 0.00048(17)
Ru2 0.01667(19) 0.0139(2) 0.01409(18) -0.00153(14) -0.00485(14) 0.00103(14)
Ru1 0.01532(19) 0.0134(2) 0.01600(19) -0.00289(14) -0.00443(14) 0.00035(14)
S2 0.0226(6) 0.0192(6) 0.0160(5) -0.0025(5) -0.0074(5) 0.0003(5)
S1 0.0248(6) 0.0179(6) 0.0189(6) -0.0049(5) -0.0073(5) -0.0012(5)
P3 0.0231(7) 0.0189(7) 0.0179(6) -0.0001(5) -0.0046(5) 0.0052(5)
P2 0.0197(6) 0.0156(7) 0.0251(7) -0.0048(5) -0.0027(5) 0.0021(5)
P1 0.0212(7) 0.0227(7) 0.0230(7) -0.0034(5) -0.0029(5) -0.0057(5)
P4 0.0191(6) 0.0194(7) 0.0181(6) -0.0005(5) -0.0026(5) 0.0009(5)
O7 0.029(2) 0.027(2) 0.0193(18) 0.0017(15) -0.0065(15) 0.0038(16)
O12 0.0228(19) 0.026(2) 0.032(2) -0.0033(16) -0.0072(15) -0.0010(15)
O11 0.026(2) 0.019(2) 0.029(2) 0.0033(16) 0.0038(16) -0.0011(15)
O8 0.024(2) 0.035(2) 0.029(2) -0.0036(17) -0.0047(16) 0.0052(16)
O6 0.0200(19) 0.025(2) 0.039(2) -0.0099(17) -0.0015(16) 0.0019(15)
O10 0.030(2) 0.029(2) 0.0186(18) -0.0039(15) -0.0007(15) 0.0030(16)
O4 0.038(2) 0.034(3) 0.041(2) -0.023(2) -0.0070(19) 0.0031(19)
N1 0.021(2) 0.014(2) 0.020(2) 0.0003(17) -0.0039(17) 0.0022(16)
O5 0.030(2) 0.022(2) 0.044(2) 0.0036(18) 0.0008(18) 0.0069(16)
O9 0.059(3) 0.024(2) 0.039(2) -0.0096(19) -0.017(2) 0.012(2)
N2 0.025(2) 0.015(2) 0.017(2) 0.0023(16) -0.0057(17) -0.0005(17)
O1 0.027(2) 0.026(2) 0.050(3) -0.0138(19) -0.0050(18) -0.0083(17)
O3 0.0183(19) 0.040(3) 0.041(2) -0.0162(19) -0.0006(16) -0.0004(17)
C17 0.024(3) 0.023(3) 0.019(2) -0.007(2) -0.010(2) 0.005(2)
C18 0.024(3) 0.018(3) 0.017(2) -0.0072(19) -0.0050(19) 0.005(2)
C22 0.026(3) 0.026(3) 0.019(2) -0.003(2) -0.008(2) 0.003(2)
C13 0.025(3) 0.015(3) 0.022(3) 0.003(2) -0.007(2) -0.0012(19)
C19 0.024(3) 0.026(3) 0.019(2) -0.005(2) -0.009(2) 0.006(2)
C15 0.026(3) 0.024(3) 0.017(2) -0.003(2) -0.009(2) 0.004(2)
C14 0.035(3) 0.012(2) 0.023(3) 0.004(2) -0.011(2) -0.003(2)
C16 0.046(4) 0.023(3) 0.027(3) -0.003(2) -0.019(3) -0.004(2)
C21 0.028(3) 0.026(3) 0.021(2) -0.005(2) -0.006(2) -0.001(2)
O2 0.072(4) 0.101(5) 0.027(2) 0.018(3) -0.013(2) -0.055(4)
C20 0.025(3) 0.031(3) 0.022(3) -0.009(2) -0.012(2) 0.005(2)
C12 0.026(3) 0.038(4) 0.039(3) -0.007(3) -0.014(2) -0.003(2)
C6 0.026(3) 0.030(3) 0.051(4) -0.009(3) -0.016(3) 0.007(2)
C8 0.033(3) 0.049(4) 0.027(3) -0.010(3) -0.003(2) -0.005(3)
C10 0.029(3) 0.038(4) 0.033(3) -0.016(3) 0.001(2) 0.006(3)
C5 0.047(4) 0.016(3) 0.070(5) 0.003(3) -0.003(3) 0.012(3)
C7 0.061(4) 0.024(3) 0.034(3) 0.004(3) -0.026(3) 0.004(3)
C9 0.073(5) 0.038(4) 0.062(5) -0.020(4) -0.027(4) 0.017(4)
C11 0.045(4) 0.027(4) 0.052(4) 0.010(3) 0.016(3) -0.002(3)
C4 0.044(6) 0.48(3) 0.123(10) -0.218(17) -0.029(6) 0.067(11)
C3 0.024(3) 0.044(4) 0.056(4) -0.005(3) -0.008(3) 0.008(3)
C1 0.037(4) 0.041(4) 0.087(6) -0.018(4) -0.006(4) -0.021(3)
C2 0.123(12) 0.69(5) 0.082(9) 0.179(17) -0.068(8) -0.25(2)

loop_
_atom_type_symbol
_atom_type_description
_atom_type_scat_dispersion_real
_atom_type_scat_dispersion_imag
_atom_type_scat_source
C C 0.0033 0.0016 'International Tables Vol C Tables 4.2.6.8 and 6.1.1.4'
H H 0.0000 0.0000 'International Tables Vol C Tables 4.2.6.8 and 6.1.1.4'
N N 0.0061 0.0033 'International Tables Vol C Tables 4.2.6.8 and 6.1.1.4'
O O 0.0106 0.0060 'International Tables Vol C Tables 4.2.6.8 and 6.1.1.4'
F F 0.0171 0.0103 'International Tables Vol C Tables 4.2.6.8 and 6.1.1.4'
P P 0.1023 0.0942 'International Tables Vol C Tables 4.2.6.8 and 6.1.1.4'
S S 0.1246 0.1234 'International Tables Vol C Tables 4.2.6.8 and 6.1.1.4'
Br Br -0.2901 2.4595 'International Tables Vol C Tables 4.2.6.8 and 6.1.1.4'
Ru Ru -1.2594 0.8363 'International Tables Vol C Tables 4.2.6.8 and 6.1.1.4'

loop_
_geom_angle_atom_site_label_1
_geom_angle_atom_site_label_2
_geom_angle_atom_site_label_3
_geom_angle
_geom_angle_site_symmetry_1
_geom_angle_site_symmetry_3
_geom_angle_publ_flag
Ru2 Br1 Ru1 88.518(19) . . ?
Ru2 Br2 Ru1 89.59(2) . . ?
N2 Ru2 P3 93.25(12) . . ?
N2 Ru2 P4 92.11(12) . . ?
P3 Ru2 P4 90.40(5) . . ?
N2 Ru2 S2 175.19(12) . . ?
P3 Ru2 S2 89.67(5) . . ?
P4 Ru2 S2 91.70(5) . . ?
N2 Ru2 Br2 86.82(12) . . ?
P3 Ru2 Br2 177.53(4) . . ?
P4 Ru2 Br2 92.06(4) . . ?
S2 Ru2 Br2 90.10(4) . . ?
N2 Ru2 Br1 86.51(11) . . ?
P3 Ru2 Br1 94.65(4) . . ?
P4 Ru2 Br1 174.84(4) . . ?
S2 Ru2 Br1 89.44(4) . . ?
Br2 Ru2 Br1 82.90(2) . . ?
N1 Ru1 P1 93.75(12) . . ?
N1 Ru1 P2 93.73(12) . . ?
P1 Ru1 P2 91.51(5) . . ?
N1 Ru1 S1 173.37(12) . . ?
P1 Ru1 S1 91.19(5) . . ?
P2 Ru1 S1 90.55(5) . . ?
N1 Ru1 Br2 86.36(12) . . ?
P1 Ru1 Br2 174.72(4) . . ?
P2 Ru1 Br2 93.75(4) . . ?
S1 Ru1 Br2 88.31(4) . . ?
N1 Ru1 Br1 84.61(12) . . ?
P1 Ru1 Br1 92.04(4) . . ?
P2 Ru1 Br1 176.17(4) . . ?
S1 Ru1 Br1 90.80(4) . . ?
Br2 Ru1 Br1 82.71(2) . . ?
S1 S2 Ru2 110.95(6) . . ?
S2 S1 Ru1 111.35(6) . . ?
O8 P3 O7 104.6(2) . . ?
O8 P3 O9 98.0(2) . . ?
O7 P3 O9 108.1(2) . . ?
O8 P3 Ru2 119.63(17) . . ?
O7 P3 Ru2 112.69(15) . . ?
O9 P3 Ru2 112.50(17) . . ?
O4 P2 O5 105.1(2) . . ?
O4 P2 O6 99.0(2) . . ?
O5 P2 O6 104.0(2) . . ?
O4 P2 Ru1 117.40(18) . . ?
O5 P2 Ru1 111.38(16) . . ?
O6 P2 Ru1 118.18(16) . . ?
O2 P1 O1 102.6(3) . . ?
O2 P1 O3 95.2(3) . . ?
O1 P1 O3 103.8(2) . . ?
O2 P1 Ru1 118.84(19) . . ?
O1 P1 Ru1 114.73(16) . . ?
O3 P1 Ru1 118.61(17) . . ?
O11 P4 O10 102.5(2) . . ?
O11 P4 O12 105.0(2) . . ?
O10 P4 O12 97.8(2) . . ?
O11 P4 Ru2 112.68(15) . . ?
O10 P4 Ru2 118.96(16) . . ?
O12 P4 Ru2 117.60(15) . . ?
C7 O7 P3 124.5(4) . . ?
C12 O12 P4 121.6(4) . . ?
C11 O11 P4 121.8(4) . . ?
C8 O8 P3 120.7(4) . . ?
C6 O6 P2 120.2(4) . . ?
C10 O10 P4 119.2(4) . . ?
C4 O4 P2 130.3(6) . . ?
C13 N1 Ru1 167.3(4) . . ?
C5 O5 P2 121.6(4) . . ?
C9 O9 P3 128.4(5) . . ?
C14 N2 Ru2 169.9(4) . . ?
O15 S3 O14 114.6(3) . . ?
O15 S3 O13 115.3(3) . . ?
O14 S3 O13 115.7(3) . . ?
O15 S3 C23 103.3(3) . . ?
O14 S3 C23 102.0(3) . . ?
O13 S3 C23 103.3(3) . . ?
C1 O1 P1 119.0(4) . . ?
C3 O3 P1 121.9(4) . . ?
C18 C17 C22 120.9(5) . . ?
C17 C18 C19 119.4(5) . . ?
C17 C18 C15 120.9(4) . . ?
C19 C18 C15 119.8(5) . . ?
C17 C22 C21 119.3(5) . . ?
C17 C22 C16 121.2(5) . . ?
C21 C22 C16 119.5(5) . . ?
N1 C13 C15 176.4(6) . . ?
C20 C19 C18 120.3(5) . . ?
C13 C15 C18 112.2(4) . . ?
N2 C14 C16 176.6(6) . . ?
C14 C16 C22 112.2(5) . . ?
C22 C21 C20 119.7(5) . . ?
C2 O2 P1 147.6(7) . . ?
C19 C20 C21 120.4(5) . . ?
F3 C23 F1 106.3(5) . . ?
F3 C23 F2 106.4(5) . . ?
F1 C23 F2 107.2(5) . . ?
F3 C23 S3 112.8(5) . . ?
F1 C23 S3 112.2(5) . . ?
F2 C23 S3 111.6(5) . . ?

loop_
_geom_bond_atom_site_label_1
_geom_bond_atom_site_label_2
_geom_bond_distance
_geom_bond_site_symmetry_2
_geom_bond_publ_flag
Br1 Ru2 2.6342(6) . ?
Br1 Ru1 2.6400(7) . ?
Br2 Ru2 2.6101(6) . ?
Br2 Ru1 2.6140(6) . ?
Ru2 N2 2.070(4) . ?
Ru2 P3 2.2172(14) . ?
Ru2 P4 2.2298(13) . ?
Ru2 S2 2.3055(12) . ?
Ru1 N1 2.068(4) . ?
Ru1 P1 2.2220(14) . ?
Ru1 P2 2.2233(14) . ?
Ru1 S1 2.3053(13) . ?
S2 S1 2.0131(18) . ?
P3 O8 1.592(4) . ?
P3 O7 1.593(4) . ?
P3 O9 1.597(4) . ?
P2 O4 1.581(4) . ?
P2 O5 1.590(4) . ?
P2 O6 1.597(4) . ?
P1 O2 1.580(5) . ?
P1 O1 1.587(4) . ?
P1 O3 1.594(4) . ?
P4 O11 1.578(4) . ?
P4 O10 1.589(4) . ?
P4 O12 1.604(4) . ?
O7 C7 1.427(7) . ?
O12 C12 1.431(7) . ?
O11 C11 1.450(7) . ?
O8 C8 1.430(7) . ?
O6 C6 1.439(7) . ?
O10 C10 1.440(7) . ?
O4 C4 1.329(10) . ?
N1 C13 1.137(6) . ?
O5 C5 1.444(7) . ?
O9 C9 1.412(8) . ?
N2 C14 1.136(7) . ?
S3 O15 1.434(5) . ?
S3 O14 1.434(5) . ?
S3 O13 1.443(5) . ?
S3 C23 1.806(7) . ?
O1 C1 1.457(7) . ?
O3 C3 1.438(8) . ?
C17 C18 1.385(7) . ?
C17 C22 1.395(8) . ?
C18 C19 1.395(7) . ?
C18 C15 1.517(7) . ?
C22 C21 1.394(7) . ?
C22 C16 1.513(8) . ?
C13 C15 1.462(7) . ?
C19 C20 1.378(8) . ?
C14 C16 1.453(7) . ?
C21 C20 1.399(8) . ?
O2 C2 1.094(12) . ?
F3 C23 1.333(8) . ?
F1 C23 1.338(8) . ?
F2 C23 1.341(8) . ?

loop_
_geom_torsion_atom_site_label_1
_geom_torsion_atom_site_label_2
_geom_torsion_atom_site_label_3
_geom_torsion_atom_site_label_4
_geom_torsion
_geom_torsion_site_symmetry_1
_geom_torsion_site_symmetry_2
_geom_torsion_site_symmetry_3
_geom_torsion_site_symmetry_4
_geom_torsion_publ_flag
Ru1 Br2 Ru2 N2 -116.92(12) . . . . ?
Ru1 Br2 Ru2 P3 -25.1(9) . . . . ?
Ru1 Br2 Ru2 P4 151.08(4) . . . . ?
Ru1 Br2 Ru2 S2 59.38(4) . . . . ?
Ru1 Br2 Ru2 Br1 -30.041(17) . . . . ?
Ru1 Br1 Ru2 N2 116.95(12) . . . . ?
Ru1 Br1 Ru2 P3 -150.06(4) . . . . ?
Ru1 Br1 Ru2 P4 42.3(4) . . . . ?
Ru1 Br1 Ru2 S2 -60.45(4) . . . . ?
Ru1 Br1 Ru2 Br2 29.726(17) . . . . ?
Ru2 Br2 Ru1 N1 115.01(12) . . . . ?
Ru2 Br2 Ru1 P1 23.6(4) . . . . ?
Ru2 Br2 Ru1 P2 -151.48(4) . . . . ?
Ru2 Br2 Ru1 S1 -61.04(4) . . . . ?
Ru2 Br2 Ru1 Br1 29.982(18) . . . . ?
Ru2 Br1 Ru1 N1 -116.69(12) . . . . ?
Ru2 Br1 Ru1 P1 149.73(4) . . . . ?
Ru2 Br1 Ru1 P2 -52.2(6) . . . . ?
Ru2 Br1 Ru1 S1 58.50(4) . . . . ?
Ru2 Br1 Ru1 Br2 -29.690(17) . . . . ?
N2 Ru2 S2 S1 12.2(15) . . . . ?
P3 Ru2 S2 S1 139.56(7) . . . . ?
P4 Ru2 S2 S1 -130.05(7) . . . . ?
Br2 Ru2 S2 S1 -37.99(7) . . . . ?
Br1 Ru2 S2 S1 44.91(7) . . . . ?
Ru2 S2 S1 Ru1 -4.71(9) . . . . ?
N1 Ru1 S1 S2 8.2(11) . . . . ?
P1 Ru1 S1 S2 -130.02(7) . . . . ?
P2 Ru1 S1 S2 138.46(7) . . . . ?
Br2 Ru1 S1 S2 44.73(7) . . . . ?
Br1 Ru1 S1 S2 -37.95(7) . . . . ?
N2 Ru2 P3 O8 101.5(2) . . . . ?
P4 Ru2 P3 O8 -166.34(18) . . . . ?
S2 Ru2 P3 O8 -74.65(18) . . . . ?
Br2 Ru2 P3 O8 9.9(10) . . . . ?
Br1 Ru2 P3 O8 14.76(18) . . . . ?
N2 Ru2 P3 O7 -135.0(2) . . . . ?
P4 Ru2 P3 O7 -42.91(17) . . . . ?
S2 Ru2 P3 O7 48.79(17) . . . . ?
Br2 Ru2 P3 O7 133.3(9) . . . . ?
Br1 Ru2 P3 O7 138.20(16) . . . . ?
N2 Ru2 P3 O9 -12.6(2) . . . . ?
P4 Ru2 P3 O9 79.6(2) . . . . ?
S2 Ru2 P3 O9 171.3(2) . . . . ?
Br2 Ru2 P3 O9 -104.2(9) . . . . ?
Br1 Ru2 P3 O9 -99.32(19) . . . . ?
N1 Ru1 P2 O4 -167.4(2) . . . . ?
P1 Ru1 P2 O4 -73.5(2) . . . . ?
S1 Ru1 P2 O4 17.7(2) . . . . ?
Br2 Ru1 P2 O4 106.1(2) . . . . ?
Br1 Ru1 P2 O4 128.4(6) . . . . ?
N1 Ru1 P2 O5 -46.1(2) . . . . ?
P1 Ru1 P2 O5 47.71(19) . . . . ?
S1 Ru1 P2 O5 138.92(19) . . . . ?
Br2 Ru1 P2 O5 -132.74(18) . . . . ?
Br1 Ru1 P2 O5 -110.4(6) . . . . ?
N1 Ru1 P2 O6 74.1(2) . . . . ?
P1 Ru1 P2 O6 167.98(19) . . . . ?
S1 Ru1 P2 O6 -100.81(19) . . . . ?
Br2 Ru1 P2 O6 -12.47(18) . . . . ?
Br1 Ru1 P2 O6 9.8(7) . . . . ?
N1 Ru1 P1 O2 5.9(3) . . . . ?
P2 Ru1 P1 O2 -88.0(3) . . . . ?
S1 Ru1 P1 O2 -178.6(3) . . . . ?
Br2 Ru1 P1 O2 96.9(5) . . . . ?
Br1 Ru1 P1 O2 90.6(3) . . . . ?
N1 Ru1 P1 O1 127.8(2) . . . . ?
P2 Ru1 P1 O1 33.9(2) . . . . ?
S1 Ru1 P1 O1 -56.6(2) . . . . ?
Br2 Ru1 P1 O1 -141.2(4) . . . . ?
Br1 Ru1 P1 O1 -147.5(2) . . . . ?
N1 Ru1 P1 O3 -108.9(2) . . . . ?
P2 Ru1 P1 O3 157.27(19) . . . . ?
S1 Ru1 P1 O3 66.69(19) . . . . ?
Br2 Ru1 P1 O3 -17.8(5) . . . . ?
Br1 Ru1 P1 O3 -24.15(18) . . . . ?
N2 Ru2 P4 O11 62.6(2) . . . . ?
P3 Ru2 P4 O11 -30.70(18) . . . . ?
S2 Ru2 P4 O11 -120.37(17) . . . . ?
Br2 Ru2 P4 O11 149.47(17) . . . . ?
Br1 Ru2 P4 O11 137.0(4) . . . . ?
N2 Ru2 P4 O10 -177.5(2) . . . . ?
P3 Ru2 P4 O10 89.27(18) . . . . ?
S2 Ru2 P4 O10 -0.40(18) . . . . ?
Br2 Ru2 P4 O10 -90.56(18) . . . . ?
Br1 Ru2 P4 O10 -103.0(5) . . . . ?
N2 Ru2 P4 O12 -59.8(2) . . . . ?
P3 Ru2 P4 O12 -153.07(17) . . . . ?
S2 Ru2 P4 O12 117.25(17) . . . . ?
Br2 Ru2 P4 O12 27.09(17) . . . . ?
Br1 Ru2 P4 O12 14.6(5) . . . . ?
O8 P3 O7 C7 -57.7(5) . . . . ?
O9 P3 O7 C7 45.9(5) . . . . ?
Ru2 P3 O7 C7 170.8(4) . . . . ?
O11 P4 O12 C12 -64.9(5) . . . . ?
O10 P4 O12 C12 -170.2(4) . . . . ?
Ru2 P4 O12 C12 61.3(4) . . . . ?
O10 P4 O11 C11 48.4(5) . . . . ?
O12 P4 O11 C11 -53.4(5) . . . . ?
Ru2 P4 O11 C11 177.4(5) . . . . ?
O7 P3 O8 C8 -51.2(5) . . . . ?
O9 P3 O8 C8 -162.3(4) . . . . ?
Ru2 P3 O8 C8 76.1(5) . . . . ?
O4 P2 O6 C6 167.7(4) . . . . ?
O5 P2 O6 C6 59.5(5) . . . . ?
Ru1 P2 O6 C6 -64.5(4) . . . . ?
O11 P4 O10 C10 -159.5(4) . . . . ?
O12 P4 O10 C10 -52.1(4) . . . . ?
Ru2 P4 O10 C10 75.5(4) . . . . ?
O5 P2 O4 C4 106.6(14) . . . . ?
O6 P2 O4 C4 -0.7(14) . . . . ?
Ru1 P2 O4 C4 -129.0(14) . . . . ?
P1 Ru1 N1 C13 115.8(19) . . . . ?
P2 Ru1 N1 C13 -152.4(19) . . . . ?
S1 Ru1 N1 C13 -22(3) . . . . ?
Br2 Ru1 N1 C13 -58.9(19) . . . . ?
Br1 Ru1 N1 C13 24.1(19) . . . . ?
O4 P2 O5 C5 -54.9(5) . . . . ?
O6 P2 O5 C5 48.7(5) . . . . ?
Ru1 P2 O5 C5 177.0(5) . . . . ?
O8 P3 O9 C9 36.4(6) . . . . ?
O7 P3 O9 C9 -71.8(6) . . . . ?
Ru2 P3 O9 C9 163.2(6) . . . . ?
P3 Ru2 N2 C14 -145(3) . . . . ?
P4 Ru2 N2 C14 125(3) . . . . ?
S2 Ru2 N2 C14 -17(4) . . . . ?
Br2 Ru2 N2 C14 33(3) . . . . ?
Br1 Ru2 N2 C14 -50(3) . . . . ?
O2 P1 O1 C1 -52.9(6) . . . . ?
O3 P1 O1 C1 45.8(6) . . . . ?
Ru1 P1 O1 C1 176.8(5) . . . . ?
O2 P1 O3 C3 167.9(5) . . . . ?
O1 P1 O3 C3 63.5(5) . . . . ?
Ru1 P1 O3 C3 -65.1(5) . . . . ?
C22 C17 C18 C19 0.0(8) . . . . ?
C22 C17 C18 C15 -179.8(5) . . . . ?
C18 C17 C22 C21 0.0(8) . . . . ?
C18 C17 C22 C16 178.5(5) . . . . ?
Ru1 N1 C13 C15 -21(10) . . . . ?
C17 C18 C19 C20 -0.2(8) . . . . ?
C15 C18 C19 C20 179.5(5) . . . . ?
N1 C13 C15 C18 61(9) . . . . ?
C17 C18 C15 C13 -41.1(7) . . . . ?
C19 C18 C15 C13 139.2(5) . . . . ?
Ru2 N2 C14 C16 -9(12) . . . . ?
N2 C14 C16 C22 6(11) . . . . ?
C17 C22 C16 C14 31.8(8) . . . . ?
C21 C22 C16 C14 -149.7(5) . . . . ?
C17 C22 C21 C20 0.3(8) . . . . ?
C16 C22 C21 C20 -178.2(5) . . . . ?
O1 P1 O2 C2 -131(4) . . . . ?
O3 P1 O2 C2 124(4) . . . . ?
Ru1 P1 O2 C2 -3(4) . . . . ?
C18 C19 C20 C21 0.5(8) . . . . ?
C22 C21 C20 C19 -0.5(8) . . . . ?
O15 S3 C23 F3 60.1(5) . . . . ?
O14 S3 C23 F3 179.2(5) . . . . ?
O13 S3 C23 F3 -60.4(5) . . . . ?
O15 S3 C23 F1 -180.0(5) . . . . ?
O14 S3 C23 F1 -60.8(5) . . . . ?
O13 S3 C23 F1 59.5(5) . . . . ?
O15 S3 C23 F2 -59.7(5) . . . . ?
O14 S3 C23 F2 59.5(5) . . . . ?
O13 S3 C23 F2 179.8(5) . . . . ?
